data_7044842
loop_
_publ_author_name
'Kosnik, Stephanie C.'
'Nascimento, Maxemilian C.'
'Binder, Justin Frank'
'Macdonald, Charles L. B.'

_publ_section_title
;
 Accessing Multimetallic Complexes with a Phosphorus(I) Zwitterion
;
_journal_name_full 'Dalton Transactions'
_journal_paper_doi 10.1039/C7DT03844E
_journal_year 2017
_chemical_formula_moiety 'C38 H31 O5 P3 W'
_chemical_formula_sum 'C38 H31 O5 P3 W'
_chemical_formula_weight 844.39
_space_group_crystal_system triclinic
_space_group_IT_number 2
_space_group_name_Hall '-P 1'
_space_group_name_H-M_alt 'P -1'
_symmetry_space_group_name_Hall '-P 1'
_symmetry_space_group_name_H-M 'P -1'
_atom_sites_solution_hydrogens geom
_atom_sites_solution_primary direct
_audit_creation_date 2017-07-28
_audit_creation_method
;
Olex2 1.2
(compiled 2017.03.28 svn.r3405 for OlexSys, GUI svn.r5337)
;
_audit_update_record
;
2017-10-06 deposited with the CCDC.
2017-11-22 downloaded from the CCDC.
;
_cell_angle_alpha 91.631(3)
_cell_angle_beta 100.807(3)
_cell_angle_gamma 114.414(3)
_cell_formula_units_Z 2
_cell_length_a 11.3304(11)
_cell_length_b 11.7799(11)
_cell_length_c 15.1089(14)
_cell_measurement_reflns_used 9352
_cell_measurement_temperature 170(2)
_cell_measurement_theta_max 29.00
_cell_measurement_theta_min 3.05
_cell_volume 1791.0(3)
_computing_cell_refinement 'Bruker SAINT'
_computing_data_collection 'Bruker APEX2'
_computing_data_reduction 'Bruker SAINT'
_computing_molecular_graphics 'Olex2 (Dolomanov et al., 2009)'
_computing_publication_material 'Olex2 (Dolomanov et al., 2009)'
_computing_structure_refinement 'XH (Sheldrick, 2008)'
_computing_structure_solution 'SIR2004 (Burla et al., 2007)'
_diffrn_ambient_temperature 170.19
_diffrn_measured_fraction_theta_full 0.998
_diffrn_measured_fraction_theta_max 0.998
_diffrn_measurement_device_type 'Bruker APEX-II CCD'
_diffrn_measurement_method '\f and \w scans'
_diffrn_radiation_type MoK\a
_diffrn_radiation_wavelength 0.71073
_diffrn_reflns_av_R_equivalents 0.0605
_diffrn_reflns_av_unetI/netI 0.0346
_diffrn_reflns_Laue_measured_fraction_full 0.998
_diffrn_reflns_Laue_measured_fraction_max 0.998
_diffrn_reflns_limit_h_max 15
_diffrn_reflns_limit_h_min -15
_diffrn_reflns_limit_k_max 16
_diffrn_reflns_limit_k_min -16
_diffrn_reflns_limit_l_max 20
_diffrn_reflns_limit_l_min -20
_diffrn_reflns_number 89946
_diffrn_reflns_point_group_measured_fraction_full 0.998
_diffrn_reflns_point_group_measured_fraction_max 0.998
_diffrn_reflns_theta_full 25.242
_diffrn_reflns_theta_max 29.224
_diffrn_reflns_theta_min 3.048
_diffrn_standards_number 0
_exptl_absorpt_coefficient_mu 3.400
_exptl_absorpt_correction_T_max 0.7458
_exptl_absorpt_correction_T_min 0.5269
_exptl_absorpt_correction_type multi-scan
_exptl_absorpt_process_details
;
SADABS-2016/2 (Bruker,2016) was used for absorption correction.
wR2(int) was 0.1178 before and 0.0655 after correction.
The Ratio of minimum to maximum transmission is 0.7065.
The \l/2 correction factor is Not present.
;
_exptl_crystal_colour yellow
_exptl_crystal_density_diffrn 1.566
_exptl_crystal_description Plate
_exptl_crystal_F_000 836
_exptl_crystal_size_max 0.351
_exptl_crystal_size_mid 0.29
_exptl_crystal_size_min 0.034
_refine_diff_density_max 4.111
_refine_diff_density_min -1.374
_refine_diff_density_rms 0.137
_refine_ls_extinction_method none
_refine_ls_goodness_of_fit_ref 1.134
_refine_ls_hydrogen_treatment constr
_refine_ls_matrix_type full
_refine_ls_number_parameters 427
_refine_ls_number_reflns 9717
_refine_ls_number_restraints 0
_refine_ls_restrained_S_all 1.134
_refine_ls_R_factor_all 0.0478
_refine_ls_R_factor_gt 0.0371
_refine_ls_shift/su_max 0.002
_refine_ls_shift/su_mean 0.000
_refine_ls_structure_factor_coef Fsqd
_refine_ls_weighting_details 'w=1/[\s^2^(Fo^2^)+(0.0397P)^2^+4.4580P] where P=(Fo^2^+2Fc^2^)/3'
_refine_ls_weighting_scheme calc
_refine_ls_wR_factor_gt 0.0898
_refine_ls_wR_factor_ref 0.0938
_reflns_Friedel_coverage 0.000
_reflns_number_gt 8444
_reflns_number_total 9717
_reflns_threshold_expression 'I > 2\s(I)'
_cod_data_source_file c7dt03844e2.cif
_cod_data_source_block shelx_CCDC6
_cod_database_code 7044842
_shelx_shelxl_version_number 2017/1
_shelx_space_group_comment
;
The symmetry employed for this shelxl refinement is uniquely defined
by the following loop, which should always be used as a source of
symmetry information in preference to the above space-group names.
They are only intended as comments.
;
_shelx_estimated_absorpt_t_max 0.893
_shelx_estimated_absorpt_t_min 0.382
_olex2_refinement_description
;
1. Fixed Uiso
 At 1.2 times of:
  All C(H) groups
 At 1.5 times of:
  All C(H,H,H) groups
2.a Aromatic/amide H refined with riding coordinates:
 C3(H3), C5(H5), C12(H12), C13(H13), C14(H14), C15(H15), C16(H16), C22(H22),
 C23(H23), C24(H24), C25(H25), C26(H26), C32(H32), C33(H33), C34(H34), C35(H35),
  C36(H36), C42(H42), C43(H43), C44(H44), C45(H45), C46(H46)
2.b Idealised Me refined as rotating group:
 C52(H52A,H52B,H52C), C53(H53A,H53B,H53C), C54(H54A,H54B,H54C)
;
_olex2_submission_special_instructions 'No special instructions were received'

loop_
_space_group_symop_operation_xyz
'x, y, z'
'-x, -y, -z'

loop_
_atom_site_label
_atom_site_type_symbol
_atom_site_fract_x
_atom_site_fract_y
_atom_site_fract_z
_atom_site_U_iso_or_equiv
_atom_site_adp_type
_atom_site_occupancy
_atom_site_site_symmetry_order
_atom_site_calc_flag
_atom_site_refinement_flags_posn
P1 P 0.62108(9) 0.55901(8) 0.77985(6) 0.01838(17) Uani 1 1 d .
P2 P 0.69161(9) 0.33924(8) 0.73460(6) 0.01849(18) Uani 1 1 d .
P3 P 0.79316(9) 0.51908(9) 0.81803(7) 0.02005(18) Uani 1 1 d .
C1 C 0.4924(3) 0.4121(3) 0.7365(3) 0.0200(7) Uani 1 1 d .
C2 C 0.5254(4) 0.3099(3) 0.7192(3) 0.0195(7) Uani 1 1 d .
C3 C 0.4065(4) 0.2029(3) 0.6878(3) 0.0216(7) Uani 1 1 d .
H3 H 0.398660 0.121593 0.670000 0.026 Uiso 1 1 calc R
C4 C 0.3002(4) 0.2360(3) 0.6869(3) 0.0206(7) Uani 1 1 d .
C5 C 0.3537(4) 0.3649(3) 0.7158(3) 0.0232(7) Uani 1 1 d .
H5 H 0.304146 0.412249 0.720440 0.028 Uiso 1 1 calc R
C11 C 0.6290(4) 0.6725(3) 0.7005(3) 0.0232(7) Uani 1 1 d .
C12 C 0.5766(4) 0.6312(4) 0.6087(3) 0.0334(9) Uani 1 1 d .
H12 H 0.534479 0.543890 0.588212 0.040 Uiso 1 1 calc R
C13 C 0.5859(5) 0.7177(5) 0.5469(3) 0.0421(11) Uani 1 1 d .
H13 H 0.549779 0.689566 0.484089 0.051 Uiso 1 1 calc R
C14 C 0.6472(5) 0.8443(5) 0.5765(3) 0.0418(11) Uani 1 1 d .
H14 H 0.653572 0.903182 0.533834 0.050 Uiso 1 1 calc R
C15 C 0.6995(5) 0.8863(4) 0.6674(3) 0.0390(11) Uani 1 1 d .
H15 H 0.740897 0.973746 0.687323 0.047 Uiso 1 1 calc R
C16 C 0.6919(4) 0.8010(4) 0.7301(3) 0.0287(8) Uani 1 1 d .
H16 H 0.729249 0.829820 0.792682 0.034 Uiso 1 1 calc R
C21 C 0.5988(4) 0.6234(3) 0.8824(3) 0.0264(8) Uani 1 1 d .
C22 C 0.6650(5) 0.6146(4) 0.9667(3) 0.0358(10) Uani 1 1 d .
H22 H 0.727443 0.579435 0.971038 0.043 Uiso 1 1 calc R
C23 C 0.6406(6) 0.6568(5) 1.0451(4) 0.0528(15) Uani 1 1 d .
H23 H 0.687083 0.651190 1.102828 0.063 Uiso 1 1 calc R
C24 C 0.5505(7) 0.7061(5) 1.0397(4) 0.0610(18) Uani 1 1 d .
H24 H 0.533940 0.734176 1.093614 0.073 Uiso 1 1 calc R
C25 C 0.4829(7) 0.7158(5) 0.9560(5) 0.0593(18) Uani 1 1 d .
H25 H 0.420536 0.750925 0.952605 0.071 Uiso 1 1 calc R
C26 C 0.5065(5) 0.6737(4) 0.8764(4) 0.0403(11) Uani 1 1 d .
H26 H 0.459839 0.679536 0.818767 0.048 Uiso 1 1 calc R
C31 C 0.7359(4) 0.3273(4) 0.6270(3) 0.0252(8) Uani 1 1 d .
C32 C 0.7603(5) 0.4277(5) 0.5761(3) 0.0399(11) Uani 1 1 d .
H32 H 0.761553 0.503635 0.600340 0.048 Uiso 1 1 calc R
C33 C 0.7828(7) 0.4169(6) 0.4894(4) 0.0579(16) Uani 1 1 d .
H33 H 0.802839 0.486436 0.455368 0.069 Uiso 1 1 calc R
C34 C 0.7761(7) 0.3056(7) 0.4533(4) 0.0600(16) Uani 1 1 d .
H34 H 0.790480 0.298055 0.393926 0.072 Uiso 1 1 calc R
C35 C 0.7486(8) 0.2053(7) 0.5026(4) 0.069(2) Uani 1 1 d .
H35 H 0.742894 0.128181 0.477021 0.083 Uiso 1 1 calc R
C36 C 0.7290(7) 0.2163(5) 0.5896(4) 0.0513(15) Uani 1 1 d .
H36 H 0.710808 0.146726 0.623693 0.062 Uiso 1 1 calc R
C41 C 0.7274(4) 0.2267(3) 0.8001(3) 0.0209(7) Uani 1 1 d .
C42 C 0.8551(4) 0.2329(4) 0.8201(3) 0.0310(9) Uani 1 1 d .
H42 H 0.923167 0.292471 0.795390 0.037 Uiso 1 1 calc R
C43 C 0.8825(5) 0.1520(5) 0.8761(3) 0.0369(10) Uani 1 1 d .
H43 H 0.969931 0.156814 0.890311 0.044 Uiso 1 1 calc R
C44 C 0.7840(5) 0.0644(4) 0.9113(3) 0.0337(9) Uani 1 1 d .
H44 H 0.803865 0.009534 0.949929 0.040 Uiso 1 1 calc R
C45 C 0.6571(5) 0.0560(4) 0.8908(3) 0.0380(10) Uani 1 1 d .
H45 H 0.588893 -0.005325 0.914403 0.046 Uiso 1 1 calc R
C46 C 0.6292(4) 0.1375(4) 0.8356(3) 0.0294(9) Uani 1 1 d .
H46 H 0.541623 0.132187 0.821864 0.035 Uiso 1 1 calc R
C51 C 0.1543(4) 0.1448(4) 0.6646(3) 0.0261(8) Uani 1 1 d .
C52 C 0.1134(5) 0.0980(6) 0.7516(4) 0.0605(17) Uani 1 1 d .
H52A H 0.121004 0.168371 0.792052 0.091 Uiso 1 1 calc GR
H52B H 0.171486 0.061334 0.781544 0.091 Uiso 1 1 calc GR
H52C H 0.021167 0.034158 0.737223 0.091 Uiso 1 1 calc GR
C53 C 0.0696(5) 0.2052(5) 0.6185(5) 0.0589(17) Uani 1 1 d .
H53A H 0.073389 0.271708 0.661021 0.088 Uiso 1 1 calc GR
H53B H -0.022491 0.141950 0.598887 0.088 Uiso 1 1 calc GR
H53C H 0.102528 0.241430 0.565605 0.088 Uiso 1 1 calc GR
C54 C 0.1325(5) 0.0305(5) 0.6015(4) 0.0523(15) Uani 1 1 d .
H54A H 0.037012 -0.022695 0.581323 0.079 Uiso 1 1 calc GR
H54B H 0.175741 -0.017602 0.634207 0.079 Uiso 1 1 calc GR
H54C H 0.170627 0.058656 0.548683 0.079 Uiso 1 1 calc GR
W W 1.02080(2) 0.68423(2) 0.80437(2) 0.02466(6) Uani 1 1 d .
C61 C 1.2027(5) 0.8144(5) 0.8068(4) 0.0444(12) Uani 1 1 d .
O61 O 1.3069(4) 0.8890(4) 0.8088(4) 0.0747(15) Uani 1 1 d .
C62 C 0.9852(4) 0.8160(4) 0.8721(3) 0.0310(9) Uani 1 1 d .
O62 O 0.9681(4) 0.8896(3) 0.9102(3) 0.0478(9) Uani 1 1 d .
C63 C 0.9488(4) 0.7253(4) 0.6816(3) 0.0333(9) Uani 1 1 d .
O63 O 0.9094(4) 0.7474(4) 0.6124(3) 0.0545(10) Uani 1 1 d .
C64 C 1.0676(5) 0.5597(4) 0.7408(4) 0.0387(11) Uani 1 1 d .
O64 O 1.1003(5) 0.4939(4) 0.7075(3) 0.0671(13) Uani 1 1 d .
C65 C 1.0938(4) 0.6354(4) 0.9236(3) 0.0353(10) Uani 1 1 d .
O65 O 1.1388(5) 0.6084(4) 0.9884(3) 0.0623(11) Uani 1 1 d .

loop_
_atom_site_aniso_label
_atom_site_aniso_U_11
_atom_site_aniso_U_22
_atom_site_aniso_U_33
_atom_site_aniso_U_23
_atom_site_aniso_U_13
_atom_site_aniso_U_12
P1 0.0188(4) 0.0128(4) 0.0231(5) 0.0026(3) 0.0056(3) 0.0059(3)
P2 0.0177(4) 0.0158(4) 0.0237(5) 0.0033(3) 0.0069(3) 0.0078(3)
P3 0.0183(4) 0.0164(4) 0.0248(5) 0.0035(3) 0.0047(4) 0.0067(3)
C1 0.0183(16) 0.0144(15) 0.0277(19) 0.0033(13) 0.0073(14) 0.0065(13)
C2 0.0200(16) 0.0160(15) 0.0241(18) 0.0021(13) 0.0057(14) 0.0088(13)
C3 0.0200(16) 0.0164(16) 0.028(2) -0.0002(14) 0.0044(14) 0.0076(13)
C4 0.0177(16) 0.0191(16) 0.0227(18) 0.0014(13) 0.0043(13) 0.0058(13)
C5 0.0206(17) 0.0181(16) 0.032(2) 0.0034(14) 0.0081(15) 0.0082(14)
C11 0.0202(17) 0.0183(16) 0.030(2) 0.0057(14) 0.0041(15) 0.0073(14)
C12 0.036(2) 0.0230(19) 0.030(2) 0.0032(16) -0.0012(18) 0.0052(17)
C13 0.047(3) 0.037(2) 0.031(2) 0.0091(19) -0.003(2) 0.011(2)
C14 0.046(3) 0.034(2) 0.042(3) 0.020(2) 0.004(2) 0.014(2)
C15 0.045(3) 0.0181(18) 0.048(3) 0.0113(18) 0.006(2) 0.0097(18)
C16 0.033(2) 0.0162(17) 0.034(2) 0.0037(15) 0.0033(17) 0.0084(15)
C21 0.031(2) 0.0168(16) 0.030(2) 0.0001(14) 0.0138(16) 0.0062(15)
C22 0.040(2) 0.031(2) 0.031(2) 0.0006(17) 0.0117(19) 0.0089(19)
C23 0.070(4) 0.042(3) 0.032(3) -0.007(2) 0.022(3) 0.006(3)
C24 0.086(5) 0.037(3) 0.059(4) -0.005(3) 0.051(4) 0.011(3)
C25 0.072(4) 0.038(3) 0.088(5) 0.010(3) 0.057(4) 0.026(3)
C26 0.046(3) 0.031(2) 0.056(3) 0.009(2) 0.028(2) 0.020(2)
C31 0.0239(18) 0.0292(19) 0.026(2) 0.0047(15) 0.0098(15) 0.0128(15)
C32 0.049(3) 0.033(2) 0.033(2) 0.0054(19) 0.016(2) 0.010(2)
C33 0.075(4) 0.054(3) 0.035(3) 0.013(2) 0.026(3) 0.012(3)
C34 0.082(4) 0.083(5) 0.036(3) 0.012(3) 0.031(3) 0.047(4)
C35 0.131(7) 0.077(4) 0.045(3) 0.013(3) 0.036(4) 0.081(5)
C36 0.097(5) 0.052(3) 0.036(3) 0.015(2) 0.029(3) 0.056(3)
C41 0.0238(17) 0.0169(15) 0.0240(18) 0.0022(13) 0.0063(14) 0.0100(14)
C42 0.0262(19) 0.039(2) 0.034(2) 0.0110(18) 0.0109(17) 0.0175(18)
C43 0.037(2) 0.048(3) 0.037(2) 0.008(2) 0.0060(19) 0.029(2)
C44 0.045(3) 0.027(2) 0.032(2) 0.0067(17) 0.0035(19) 0.0210(19)
C45 0.039(2) 0.024(2) 0.049(3) 0.0157(19) 0.009(2) 0.0109(18)
C46 0.0247(19) 0.0252(19) 0.040(2) 0.0100(17) 0.0088(17) 0.0116(16)
C51 0.0195(17) 0.0227(18) 0.033(2) 0.0013(15) 0.0038(15) 0.0069(14)
C52 0.030(3) 0.075(4) 0.050(3) 0.008(3) 0.017(2) -0.006(3)
C53 0.028(2) 0.037(3) 0.096(5) 0.002(3) -0.014(3) 0.010(2)
C54 0.030(2) 0.034(3) 0.076(4) -0.020(3) 0.006(2) 0.001(2)
W 0.01829(8) 0.01836(8) 0.03533(10) 0.00522(6) 0.00711(6) 0.00522(5)
C61 0.028(2) 0.035(2) 0.065(3) 0.013(2) 0.010(2) 0.0080(19)
O61 0.0266(18) 0.052(2) 0.131(4) 0.031(3) 0.019(2) -0.0001(17)
C62 0.0255(19) 0.028(2) 0.035(2) 0.0013(17) -0.0019(17) 0.0107(16)
O62 0.051(2) 0.042(2) 0.050(2) -0.0098(16) -0.0027(17) 0.0266(17)
C63 0.028(2) 0.025(2) 0.040(3) 0.0080(18) 0.0113(18) 0.0019(16)
O63 0.062(2) 0.045(2) 0.043(2) 0.0211(17) 0.0074(18) 0.0107(19)
C64 0.037(2) 0.029(2) 0.055(3) 0.010(2) 0.024(2) 0.0128(19)
O64 0.075(3) 0.054(2) 0.096(3) 0.009(2) 0.050(3) 0.038(2)
C65 0.027(2) 0.034(2) 0.042(3) 0.0052(19) 0.0057(19) 0.0106(18)
O65 0.063(3) 0.069(3) 0.052(2) 0.017(2) -0.005(2) 0.032(2)

loop_
_atom_type_symbol
_atom_type_description
_atom_type_scat_dispersion_real
_atom_type_scat_dispersion_imag
_atom_type_scat_source
C C 0.0033 0.0016 'International Tables Vol C Tables 4.2.6.8 and 6.1.1.4'
H H 0.0000 0.0000 'International Tables Vol C Tables 4.2.6.8 and 6.1.1.4'
O O 0.0106 0.0060 'International Tables Vol C Tables 4.2.6.8 and 6.1.1.4'
P P 0.1023 0.0942 'International Tables Vol C Tables 4.2.6.8 and 6.1.1.4'
W W -0.8490 6.8722 'International Tables Vol C Tables 4.2.6.8 and 6.1.1.4'

loop_
_geom_angle_atom_site_label_1
_geom_angle_atom_site_label_2
_geom_angle_atom_site_label_3
_geom_angle
C1 P1 P3 103.45(12)
C1 P1 C11 111.21(18)
C1 P1 C21 112.34(18)
C11 P1 P3 117.57(13)
C11 P1 C21 105.42(18)
C21 P1 P3 106.97(15)
C2 P2 P3 103.18(12)
C2 P2 C31 111.01(18)
C2 P2 C41 111.37(17)
C31 P2 P3 117.49(14)
C31 P2 C41 106.83(18)
C41 P2 P3 106.95(13)
P1 P3 W 118.97(5)
P2 P3 P1 91.37(5)
P2 P3 W 123.04(5)
C2 C1 P1 118.5(3)
C5 C1 P1 134.0(3)
C5 C1 C2 107.5(3)
C1 C2 P2 118.8(3)
C3 C2 P2 133.5(3)
C3 C2 C1 107.6(3)
C2 C3 H3 125.8
C2 C3 C4 108.3(3)
C4 C3 H3 125.8
C3 C4 C51 125.1(3)
C5 C4 C3 108.0(3)
C5 C4 C51 126.7(3)
C1 C5 C4 108.5(3)
C1 C5 H5 125.7
C4 C5 H5 125.7
C12 C11 P1 119.4(3)
C12 C11 C16 119.8(4)
C16 C11 P1 120.8(3)
C11 C12 H12 120.1
C13 C12 C11 119.9(4)
C13 C12 H12 120.1
C12 C13 H13 119.9
C14 C13 C12 120.1(5)
C14 C13 H13 119.9
C13 C14 H14 119.8
C13 C14 C15 120.5(4)
C15 C14 H14 119.8
C14 C15 H15 119.9
C14 C15 C16 120.1(4)
C16 C15 H15 119.9
C11 C16 H16 120.2
C15 C16 C11 119.6(4)
C15 C16 H16 120.2
C22 C21 P1 120.8(3)
C22 C21 C26 119.6(4)
C26 C21 P1 119.5(4)
C21 C22 H22 119.8
C21 C22 C23 120.3(5)
C23 C22 H22 119.8
C22 C23 H23 119.8
C24 C23 C22 120.3(6)
C24 C23 H23 119.8
C23 C24 H24 119.8
C23 C24 C25 120.4(5)
C25 C24 H24 119.8
C24 C25 H25 120.0
C24 C25 C26 119.9(6)
C26 C25 H25 120.0
C21 C26 C25 119.4(5)
C21 C26 H26 120.3
C25 C26 H26 120.3
C32 C31 P2 118.6(3)
C36 C31 P2 121.4(3)
C36 C31 C32 119.4(4)
C31 C32 H32 120.1
C31 C32 C33 119.8(5)
C33 C32 H32 120.1
C32 C33 H33 120.0
C34 C33 C32 120.0(5)
C34 C33 H33 120.0
C33 C34 H34 119.9
C33 C34 C35 120.2(5)
C35 C34 H34 119.9
C34 C35 H35 119.9
C34 C35 C36 120.2(5)
C36 C35 H35 119.9
C31 C36 C35 120.4(5)
C31 C36 H36 119.8
C35 C36 H36 119.8
C42 C41 P2 120.8(3)
C46 C41 P2 120.0(3)
C46 C41 C42 119.1(4)
C41 C42 H42 120.1
C43 C42 C41 119.8(4)
C43 C42 H42 120.1
C42 C43 H43 119.8
C44 C43 C42 120.4(4)
C44 C43 H43 119.8
C43 C44 H44 119.8
C45 C44 C43 120.4(4)
C45 C44 H44 119.8
C44 C45 H45 120.2
C44 C45 C46 119.6(4)
C46 C45 H45 120.2
C41 C46 H46 119.6
C45 C46 C41 120.8(4)
C45 C46 H46 119.6
C4 C51 C52 108.9(4)
C4 C51 C54 110.0(3)
C52 C51 C54 107.4(4)
C53 C51 C4 111.3(4)
C53 C51 C52 110.7(5)
C53 C51 C54 108.5(4)
C51 C52 H52A 109.5
C51 C52 H52B 109.5
C51 C52 H52C 109.5
H52A C52 H52B 109.5
H52A C52 H52C 109.5
H52B C52 H52C 109.5
C51 C53 H53A 109.5
C51 C53 H53B 109.5
C51 C53 H53C 109.5
H53A C53 H53B 109.5
H53A C53 H53C 109.5
H53B C53 H53C 109.5
C51 C54 H54A 109.5
C51 C54 H54B 109.5
C51 C54 H54C 109.5
H54A C54 H54B 109.5
H54A C54 H54C 109.5
H54B C54 H54C 109.5
C61 W P3 174.44(17)
C61 W C62 88.8(2)
C61 W C63 91.4(2)
C61 W C64 88.1(2)
C61 W C65 88.9(2)
C62 W P3 88.69(12)
C63 W P3 93.63(12)
C63 W C62 91.77(18)
C63 W C65 176.93(19)
C64 W P3 94.19(13)
C64 W C62 176.59(19)
C64 W C63 89.9(2)
C64 W C65 87.1(2)
C65 W P3 86.13(13)
C65 W C62 91.28(18)
O61 C61 W 179.6(6)
O62 C62 W 178.7(4)
O63 C63 W 179.0(5)
O64 C64 W 176.5(5)
O65 C65 W 177.0(4)

loop_
_geom_bond_atom_site_label_1
_geom_bond_atom_site_label_2
_geom_bond_distance
P1 P3 2.1696(13)
P1 C1 1.744(4)
P1 C11 1.807(4)
P1 C21 1.810(4)
P2 P3 2.1656(13)
P2 C2 1.736(4)
P2 C31 1.807(4)
P2 C41 1.809(4)
P3 W 2.5601(10)
C1 C2 1.431(5)
C1 C5 1.400(5)
C2 C3 1.397(5)
C3 H3 0.9500
C3 C4 1.410(5)
C4 C5 1.401(5)
C4 C51 1.517(5)
C5 H5 0.9500
C11 C12 1.389(6)
C11 C16 1.395(5)
C12 H12 0.9500
C12 C13 1.386(6)
C13 H13 0.9500
C13 C14 1.377(7)
C14 H14 0.9500
C14 C15 1.378(7)
C15 H15 0.9500
C15 C16 1.388(6)
C16 H16 0.9500
C21 C22 1.382(6)
C21 C26 1.391(6)
C22 H22 0.9500
C22 C23 1.390(7)
C23 H23 0.9500
C23 C24 1.359(10)
C24 H24 0.9500
C24 C25 1.384(10)
C25 H25 0.9500
C25 C26 1.400(7)
C26 H26 0.9500
C31 C32 1.389(6)
C31 C36 1.377(6)
C32 H32 0.9500
C32 C33 1.392(7)
C33 H33 0.9500
C33 C34 1.371(9)
C34 H34 0.9500
C34 C35 1.372(9)
C35 H35 0.9500
C35 C36 1.384(7)
C36 H36 0.9500
C41 C42 1.392(5)
C41 C46 1.386(5)
C42 H42 0.9500
C42 C43 1.383(6)
C43 H43 0.9500
C43 C44 1.377(7)
C44 H44 0.9500
C44 C45 1.374(7)
C45 H45 0.9500
C45 C46 1.383(6)
C46 H46 0.9500
C51 C52 1.518(7)
C51 C53 1.501(6)
C51 C54 1.532(6)
C52 H52A 0.9800
C52 H52B 0.9800
C52 H52C 0.9800
C53 H53A 0.9800
C53 H53B 0.9800
C53 H53C 0.9800
C54 H54A 0.9800
C54 H54B 0.9800
C54 H54C 0.9800
W C61 1.989(5)
W C62 2.050(4)
W C63 2.037(5)
W C64 2.027(5)
W C65 2.038(5)
C61 O61 1.138(6)
C62 O62 1.128(6)
C63 O63 1.139(6)
C64 O64 1.130(6)
C65 O65 1.134(6)

loop_
_geom_torsion_atom_site_label_1
_geom_torsion_atom_site_label_2
_geom_torsion_atom_site_label_3
_geom_torsion_atom_site_label_4
_geom_torsion
P1 C1 C2 P2 -4.4(4)
P1 C1 C2 C3 178.2(3)
P1 C1 C5 C4 -176.8(3)
P1 C11 C12 C13 -178.0(4)
P1 C11 C16 C15 178.4(4)
P1 C21 C22 C23 -175.7(4)
P1 C21 C26 C25 175.7(4)
P2 C2 C3 C4 -178.0(3)
P2 C31 C32 C33 -174.2(4)
P2 C31 C36 C35 172.5(5)
P2 C41 C42 C43 175.0(4)
P2 C41 C46 C45 -175.7(4)
P3 P1 C1 C2 -11.3(3)
P3 P1 C1 C5 165.8(4)
P3 P1 C11 C12 95.1(3)
P3 P1 C11 C16 -82.2(3)
P3 P1 C21 C22 -13.7(4)
P3 P1 C21 C26 171.2(3)
P3 P2 C2 C1 17.7(3)
P3 P2 C2 C3 -165.7(4)
P3 P2 C31 C32 -39.1(4)
P3 P2 C31 C36 149.5(4)
P3 P2 C41 C42 -68.2(3)
P3 P2 C41 C46 107.9(3)
C1 P1 C11 C12 -23.8(4)
C1 P1 C11 C16 158.8(3)
C1 P1 C21 C22 99.2(4)
C1 P1 C21 C26 -75.9(4)
C1 C2 C3 C4 -1.2(4)
C2 P2 C31 C32 79.3(4)
C2 P2 C31 C36 -92.1(4)
C2 P2 C41 C42 179.8(3)
C2 P2 C41 C46 -4.1(4)
C2 C1 C5 C4 0.6(4)
C2 C3 C4 C5 1.5(4)
C2 C3 C4 C51 -174.8(4)
C3 C4 C5 C1 -1.3(4)
C3 C4 C51 C52 90.3(5)
C3 C4 C51 C53 -147.4(5)
C3 C4 C51 C54 -27.1(6)
C5 C1 C2 P2 177.8(3)
C5 C1 C2 C3 0.4(4)
C5 C4 C51 C52 -85.3(5)
C5 C4 C51 C53 37.0(6)
C5 C4 C51 C54 157.3(4)
C11 P1 C1 C2 115.8(3)
C11 P1 C1 C5 -67.1(4)
C11 P1 C21 C22 -139.6(3)
C11 P1 C21 C26 45.3(4)
C11 C12 C13 C14 0.2(8)
C12 C11 C16 C15 1.0(6)
C12 C13 C14 C15 -0.2(8)
C13 C14 C15 C16 0.7(8)
C14 C15 C16 C11 -1.1(7)
C16 C11 C12 C13 -0.6(7)
C21 P1 C1 C2 -126.3(3)
C21 P1 C1 C5 50.8(5)
C21 P1 C11 C12 -145.8(3)
C21 P1 C11 C16 36.8(4)
C21 C22 C23 C24 0.6(8)
C22 C21 C26 C25 0.6(7)
C22 C23 C24 C25 -0.5(9)
C23 C24 C25 C26 0.5(9)
C24 C25 C26 C21 -0.5(8)
C26 C21 C22 C23 -0.6(7)
C31 P2 C2 C1 -109.0(3)
C31 P2 C2 C3 67.6(4)
C31 P2 C41 C42 58.4(4)
C31 P2 C41 C46 -125.5(3)
C31 C32 C33 C34 2.4(9)
C32 C31 C36 C35 1.1(9)
C32 C33 C34 C35 -0.7(11)
C33 C34 C35 C36 -0.8(12)
C34 C35 C36 C31 0.6(11)
C36 C31 C32 C33 -2.6(8)
C41 P2 C2 C1 132.1(3)
C41 P2 C2 C3 -51.3(4)
C41 P2 C31 C32 -159.1(4)
C41 P2 C31 C36 29.5(5)
C41 C42 C43 C44 0.7(7)
C42 C41 C46 C45 0.5(6)
C42 C43 C44 C45 0.3(7)
C43 C44 C45 C46 -1.0(7)
C44 C45 C46 C41 0.6(7)
C46 C41 C42 C43 -1.1(6)
C51 C4 C5 C1 174.9(4)
